data_4110716
loop_
_publ_author_name
'Bruce A. MacKay'
'Rui F. Munha'
'Michael D. Fryzuk'

_publ_contact_author_address
;
   Department of Chemistry
   University of British Columbia
   2036 Main Mall
   Vancouver, BC  Canada V6T 1Z1
   E-mail:  fryzuk@chem.ubc.ca
;
_publ_contact_author_name 'Prof. M.D. Fryzuk'
_publ_section_title
;
 Substituent Effects in the Hydrosilylation of Coordinated Dinitrogen in a
 Ditantalum Complex: Cleavage and Functionalization of N2
;
_journal_name_full 'Journal of the American Chemical Society'
_journal_page_first 9472
_journal_page_last 9483
_journal_paper_doi 10.1021/ja061508q
_journal_volume 128
_journal_year 2006
_chemical_formula_sum 'C59 H80 N6 P2 Si5 Ta2'
_chemical_formula_weight 1437.58
_chemical_name_systematic
;
 ?
;
_space_group_IT_number 2
_symmetry_cell_setting triclinic
_symmetry_space_group_name_Hall '-P 1'
_symmetry_space_group_name_H-M 'P -1'
_atom_sites_solution_hydrogens geom
_atom_sites_solution_primary direct
_atom_sites_solution_secondary difmap
_audit_creation_method SHELXL-97
_cell_angle_alpha 95.920(10)
_cell_angle_beta 103.300(10)
_cell_angle_gamma 111.592(9)
_cell_formula_units_Z 2
_cell_length_a 11.769(2)
_cell_length_b 13.674(2)
_cell_length_c 22.111(4)
_cell_measurement_reflns_used 4223
_cell_measurement_temperature 173(2)
_cell_measurement_theta_max 27.9
_cell_measurement_theta_min 2.2
_cell_volume 3149.8(10)
_computing_structure_refinement 'SHELXL-97 (Sheldrick, 1997)'
_diffrn_ambient_temperature 173(2)
_diffrn_detector_area_resol_mean 11.76
_diffrn_measured_fraction_theta_full 0.846
_diffrn_measured_fraction_theta_max 0.846
_diffrn_measurement_device_type 'Rigaku/ADSC CCD'
_diffrn_measurement_method 'area detector'
_diffrn_radiation_monochromator graphite
_diffrn_radiation_source 'fine-focus sealed tube'
_diffrn_radiation_type MoK\a
_diffrn_radiation_wavelength 0.71073
_diffrn_reflns_av_R_equivalents 0.0930
_diffrn_reflns_av_sigmaI/netI 0.1529
_diffrn_reflns_limit_h_max 13
_diffrn_reflns_limit_h_min -13
_diffrn_reflns_limit_k_max 16
_diffrn_reflns_limit_k_min -15
_diffrn_reflns_limit_l_max 25
_diffrn_reflns_limit_l_min -25
_diffrn_reflns_number 12011
_diffrn_reflns_theta_full 25.07
_diffrn_reflns_theta_max 27.88
_diffrn_reflns_theta_min 2.36
_exptl_absorpt_coefficient_mu 3.658
_exptl_absorpt_correction_T_max 0.556
_exptl_absorpt_correction_T_min 0.406
_exptl_absorpt_correction_type multi-scan
_exptl_crystal_colour colorless
_exptl_crystal_density_diffrn 1.516
_exptl_crystal_description needle
_exptl_crystal_F_000 1444
_exptl_crystal_size_max 0.30
_exptl_crystal_size_mid 0.10
_exptl_crystal_size_min 0.05
_refine_diff_density_max 1.794
_refine_diff_density_min -1.410
_refine_diff_density_rms 0.197
_refine_ls_extinction_method none
_refine_ls_goodness_of_fit_ref 0.963
_refine_ls_hydrogen_treatment mixed
_refine_ls_matrix_type full
_refine_ls_number_parameters 681
_refine_ls_number_reflns 9457
_refine_ls_number_restraints 0
_refine_ls_restrained_S_all 0.963
_refine_ls_R_factor_all 0.1174
_refine_ls_R_factor_gt 0.0591
_refine_ls_shift/su_max 1.072
_refine_ls_shift/su_mean 0.003
_refine_ls_structure_factor_coef Fsqd
_refine_ls_weighting_details 'calc w=1/[\s^2^(Fo^2^)+(0.0589P)^2^+0.0000P] where P=(Fo^2^+2Fc^2^)/3'
_refine_ls_weighting_scheme calc
_refine_ls_wR_factor_gt 0.1207
_refine_ls_wR_factor_ref 0.1361
_reflns_number_gt 9829
_reflns_number_total 12011
_reflns_threshold_expression >2sigma(I)
_cod_data_source_file ja061508qsi20060512_041328_1.cif
_cod_data_source_block compound8
_cod_original_cell_volume 3149.8(9)
_cod_database_code 4110716

loop_
_symmetry_equiv_pos_as_xyz
'x, y, z'
'-x, -y, -z'

loop_
_atom_site_label
_atom_site_type_symbol
_atom_site_fract_x
_atom_site_fract_y
_atom_site_fract_z
_atom_site_U_iso_or_equiv
_atom_site_adp_type
_atom_site_occupancy
_atom_site_symmetry_multiplicity
_atom_site_calc_flag
_atom_site_refinement_flags
C1 C 0.6502(11) 0.8426(11) 0.6088(7) 0.028(3) Uani 1 1 d .
H1A H 0.5915 0.8235 0.5653 0.034 Uiso 1 1 calc R
H1B H 0.6350 0.8981 0.6341 0.034 Uiso 1 1 calc R
C2 C 0.7856(12) 0.8896(11) 0.6055(8) 0.035(4) Uani 1 1 d .
H2A H 0.8440 0.8991 0.6479 0.042 Uiso 1 1 calc R
H2B H 0.7972 0.8378 0.5754 0.042 Uiso 1 1 calc R
C3 C 0.8222(15) 0.9933(13) 0.5855(10) 0.047(5) Uani 1 1 d .
H3A H 0.7984 1.0413 0.6119 0.057 Uiso 1 1 calc R
H3B H 0.7711 0.9812 0.5410 0.057 Uiso 1 1 calc R
C4 C 0.9629(17) 1.0516(13) 0.5898(10) 0.057(5) Uani 1 1 d .
H4A H 1.0144 1.0719 0.6344 0.085 Uiso 1 1 calc R
H4B H 0.9753 1.1163 0.5721 0.085 Uiso 1 1 calc R
H4C H 0.9894 1.0040 0.5656 0.085 Uiso 1 1 calc R
C5 C 0.5598(12) 0.4266(10) 0.6508(7) 0.026(3) Uani 1 1 d .
H5A H 0.5841 0.3646 0.6508 0.031 Uiso 1 1 calc R
H5B H 0.6028 0.4730 0.6242 0.031 Uiso 1 1 calc R
C6 C 0.2999(15) 0.2279(10) 0.6148(8) 0.041(4) Uani 1 1 d .
H6A H 0.3144 0.2135 0.6578 0.062 Uiso 1 1 calc R
H6B H 0.3358 0.1901 0.5898 0.062 Uiso 1 1 calc R
H6C H 0.2080 0.2026 0.5945 0.062 Uiso 1 1 calc R
C7 C 0.3388(14) 0.4034(12) 0.5389(7) 0.040(4) Uani 1 1 d .
H7A H 0.2460 0.3793 0.5229 0.059 Uiso 1 1 calc R
H7B H 0.3678 0.3635 0.5109 0.059 Uiso 1 1 calc R
H7C H 0.3802 0.4804 0.5399 0.059 Uiso 1 1 calc R
C8 C 0.2042(12) 0.4004(11) 0.6706(7) 0.025(3) Uani 1 1 d .
C9 C 0.1641(13) 0.3397(11) 0.7131(7) 0.033(4) Uani 1 1 d .
H9 H 0.2244 0.3320 0.7470 0.040 Uiso 1 1 calc R
C10 C 0.0350(16) 0.2898(12) 0.7063(9) 0.049(5) Uani 1 1 d .
H10 H 0.0063 0.2492 0.7363 0.058 Uiso 1 1 calc R
C11 C -0.0520(14) 0.2986(12) 0.6562(8) 0.037(4) Uani 1 1 d .
H11 H -0.1406 0.2595 0.6503 0.045 Uiso 1 1 calc R
C12 C -0.0166(12) 0.3585(11) 0.6171(8) 0.031(3) Uani 1 1 d .
H12 H -0.0783 0.3673 0.5845 0.038 Uiso 1 1 calc R
C13 C 0.1137(13) 0.4106(10) 0.6229(7) 0.031(4) Uani 1 1 d .
H13 H 0.1400 0.4535 0.5934 0.038 Uiso 1 1 calc R
C14 C 0.5572(12) 0.3988(10) 0.7783(7) 0.027(3) Uani 1 1 d .
H14A H 0.6282 0.3765 0.7928 0.033 Uiso 1 1 calc R
H14B H 0.4826 0.3349 0.7511 0.033 Uiso 1 1 calc R
C15 C 0.4103(14) 0.3304(11) 0.8750(7) 0.033(4) Uani 1 1 d .
H15A H 0.3844 0.3567 0.9103 0.049 Uiso 1 1 calc R
H15B H 0.4565 0.2862 0.8890 0.049 Uiso 1 1 calc R
H15C H 0.3342 0.2870 0.8394 0.049 Uiso 1 1 calc R
C16 C 0.6620(14) 0.5211(13) 0.9156(7) 0.038(4) Uani 1 1 d .
H16A H 0.7107 0.5904 0.9064 0.056 Uiso 1 1 calc R
H16B H 0.7141 0.4792 0.9211 0.056 Uiso 1 1 calc R
H16C H 0.6389 0.5335 0.9547 0.056 Uiso 1 1 calc R
C17 C 0.4064(12) 0.5793(9) 0.8756(6) 0.018(3) Uani 1 1 d .
C18 C 0.2831(13) 0.5355(12) 0.8814(8) 0.039(4) Uani 1 1 d .
H18 H 0.2200 0.4739 0.8513 0.047 Uiso 1 1 calc R
C19 C 0.2522(15) 0.5792(12) 0.9291(7) 0.036(4) Uani 1 1 d .
H19 H 0.1683 0.5485 0.9332 0.043 Uiso 1 1 calc R
C20 C 0.3435(15) 0.6681(12) 0.9714(8) 0.037(4) Uani 1 1 d .
H20 H 0.3209 0.6989 1.0048 0.045 Uiso 1 1 calc R
C21 C 0.4592(15) 0.7130(12) 0.9685(7) 0.038(4) Uani 1 1 d .
H21 H 0.5199 0.7745 0.9996 0.045 Uiso 1 1 calc R
C22 C 0.4948(14) 0.6698(10) 0.9187(7) 0.027(3) Uani 1 1 d .
H22 H 0.5788 0.7030 0.9151 0.033 Uiso 1 1 calc R
C23 C 0.7785(12) 0.5598(10) 0.7583(6) 0.022(3) Uani 1 1 d .
C24 C 0.8439(13) 0.6567(11) 0.8001(8) 0.033(4) Uani 1 1 d .
H24 H 0.8003 0.6965 0.8143 0.040 Uiso 1 1 calc R
C25 C 0.9792(13) 0.6957(11) 0.8215(7) 0.036(4) Uani 1 1 d .
H25 H 1.0263 0.7629 0.8504 0.043 Uiso 1 1 calc R
C26 C 1.0431(13) 0.6397(12) 0.8018(7) 0.031(3) Uani 1 1 d .
H26 H 1.1337 0.6687 0.8164 0.038 Uiso 1 1 calc R
C27 C 0.9781(12) 0.5424(12) 0.7613(8) 0.037(4) Uani 1 1 d .
H27 H 1.0225 0.5021 0.7487 0.044 Uiso 1 1 calc R
C28 C 0.8470(12) 0.5028(10) 0.7387(7) 0.029(3) Uani 1 1 d .
H28 H 0.8018 0.4359 0.7094 0.035 Uiso 1 1 calc R
C29 C 0.1107(14) 0.8389(12) 0.6918(6) 0.032(3) Uani 1 1 d .
H29A H 0.0845 0.8981 0.6828 0.038 Uiso 1 1 calc R
H29B H 0.0503 0.7908 0.7113 0.038 Uiso 1 1 calc R
C30 C 0.0604(14) 0.8201(12) 0.5475(7) 0.035(4) Uani 1 1 d .
H30A H 0.1146 0.8970 0.5558 0.052 Uiso 1 1 calc R
H30B H -0.0288 0.8098 0.5411 0.052 Uiso 1 1 calc R
H30C H 0.0686 0.7834 0.5093 0.052 Uiso 1 1 calc R
C31 C -0.0010(15) 0.6220(12) 0.6011(11) 0.059(5) Uani 1 1 d .
H31A H -0.0043 0.5846 0.5600 0.088 Uiso 1 1 calc R
H31B H -0.0860 0.6186 0.6001 0.088 Uiso 1 1 calc R
H31C H 0.0271 0.5873 0.6347 0.088 Uiso 1 1 calc R
C32 C 0.3054(11) 0.7659(9) 0.5700(6) 0.018(3) Uani 1 1 d .
C33 C 0.3470(13) 0.8586(11) 0.5435(6) 0.031(3) Uani 1 1 d .
H33 H 0.3553 0.9254 0.5655 0.038 Uiso 1 1 calc R
C34 C 0.3751(12) 0.8536(11) 0.4873(7) 0.026(3) Uani 1 1 d .
H34 H 0.3992 0.9156 0.4693 0.031 Uiso 1 1 calc R
C35 C 0.3683(11) 0.7571(11) 0.4565(7) 0.026(3) Uani 1 1 d .
H35 H 0.3907 0.7535 0.4180 0.031 Uiso 1 1 calc R
C36 C 0.3294(13) 0.6674(11) 0.4815(7) 0.029(3) Uani 1 1 d .
H36 H 0.3250 0.6016 0.4601 0.035 Uiso 1 1 calc R
C37 C 0.2963(11) 0.6709(10) 0.5374(6) 0.020(3) Uani 1 1 d .
H37 H 0.2671 0.6072 0.5535 0.025 Uiso 1 1 calc R
C38 C 0.3621(13) 1.0196(10) 0.7247(8) 0.033(4) Uani 1 1 d .
H38A H 0.3405 1.0776 0.7424 0.039 Uiso 1 1 calc R
H38B H 0.3424 1.0125 0.6780 0.039 Uiso 1 1 calc R
C39 C 0.5939(16) 1.1254(12) 0.8432(9) 0.046(4) Uani 1 1 d .
H39A H 0.5476 1.0817 0.8692 0.069 Uiso 1 1 calc R
H39B H 0.5800 1.1919 0.8445 0.069 Uiso 1 1 calc R
H39C H 0.6853 1.1431 0.8599 0.069 Uiso 1 1 calc R
C40 C 0.6298(17) 1.1305(12) 0.7100(10) 0.059(6) Uani 1 1 d .
H40A H 0.7211 1.1609 0.7327 0.088 Uiso 1 1 calc R
H40B H 0.6030 1.1888 0.7014 0.088 Uiso 1 1 calc R
H40C H 0.6138 1.0832 0.6697 0.088 Uiso 1 1 calc R
C41 C 0.6612(13) 0.9284(11) 0.7942(7) 0.031(4) Uani 1 1 d .
C42 C 0.7699(14) 0.9575(12) 0.7729(9) 0.043(4) Uani 1 1 d .
H42 H 0.7669 0.9771 0.7327 0.051 Uiso 1 1 calc R
C43 C 0.8822(15) 0.9576(13) 0.8106(10) 0.051(5) Uani 1 1 d .
H43 H 0.9552 0.9758 0.7956 0.061 Uiso 1 1 calc R
C44 C 0.8887(17) 0.9321(12) 0.8682(10) 0.050(5) Uani 1 1 d .
H44 H 0.9666 0.9322 0.8925 0.060 Uiso 1 1 calc R
C45 C 0.7866(16) 0.9059(12) 0.8932(10) 0.053(5) Uani 1 1 d .
H45 H 0.7946 0.8920 0.9349 0.063 Uiso 1 1 calc R
C46 C 0.6728(15) 0.9006(11) 0.8556(9) 0.042(4) Uani 1 1 d .
H46 H 0.5997 0.8780 0.8707 0.051 Uiso 1 1 calc R
C47 C 0.2724(12) 0.9303(9) 0.8265(7) 0.024(3) Uani 1 1 d .
C48 C 0.3183(12) 0.8854(10) 0.8725(7) 0.025(3) Uani 1 1 d .
H48 H 0.3474 0.8318 0.8612 0.030 Uiso 1 1 calc R
C49 C 0.3247(15) 0.9137(13) 0.9349(8) 0.044(4) Uani 1 1 d .
H49 H 0.3548 0.8788 0.9658 0.053 Uiso 1 1 calc R
C50 C 0.2863(17) 0.9940(13) 0.9518(9) 0.054(5) Uani 1 1 d .
H50 H 0.2914 1.0153 0.9950 0.065 Uiso 1 1 calc R
C51 C 0.2407(15) 1.0436(12) 0.9067(8) 0.043(4) Uani 1 1 d .
H51 H 0.2144 1.0986 0.9189 0.052 Uiso 1 1 calc R
C52 C 0.2332(13) 1.0128(10) 0.8431(8) 0.033(4) Uani 1 1 d .
H52 H 0.2024 1.0468 0.8117 0.039 Uiso 1 1 calc R
C53 C 0.989(4) 0.260(3) 0.941(2) 0.149(14) Uani 1 1 d .
C54 C 0.952(2) 0.326(3) 0.9785(17) 0.123(11) Uani 1 1 d .
H54 H 0.9560 0.3281 1.0221 0.147 Uiso 1 1 calc R
C55 C 0.907(4) 0.388(4) 0.940(3) 0.18(2) Uani 1 1 d .
H55 H 0.8759 0.4331 0.9603 0.217 Uiso 1 1 calc R
C56 C 0.902(2) 0.394(4) 0.890(3) 0.18(3) Uani 1 1 d .
H56 H 0.8716 0.4426 0.8713 0.221 Uiso 1 1 calc R
C57 C 0.941(2) 0.3307(18) 0.8559(12) 0.068(6) Uani 1 1 d .
H57 H 0.9344 0.3337 0.8126 0.082 Uiso 1 1 calc R
C58 C 0.993(3) 0.258(2) 0.8838(18) 0.106(10) Uani 1 1 d .
H58 H 1.0243 0.2145 0.8622 0.127 Uiso 1 1 calc R
C59 C 1.057(4) 0.2055(19) 0.9864(15) 0.146(15) Uani 1 1 d .
H59A H 1.0221 0.1282 0.9686 0.220 Uiso 1 1 calc R
H59B H 1.0439 0.2171 1.0282 0.220 Uiso 1 1 calc R
H59C H 1.1490 0.2370 0.9907 0.220 Uiso 1 1 calc R
N1 N 0.4920(10) 0.7010(7) 0.6811(5) 0.017(2) Uani 1 1 d .
N2 N 0.3446(11) 0.6748(8) 0.7589(5) 0.020(3) Uani 1 1 d .
N3 N 0.3396(9) 0.4479(7) 0.6744(5) 0.018(2) Uani 1 1 d .
N4 N 0.4379(10) 0.5284(8) 0.8245(5) 0.016(2) Uani 1 1 d .
N5 N 0.2684(11) 0.7721(8) 0.6273(5) 0.028(3) Uani 1 1 d .
N6 N 0.5405(10) 0.9237(7) 0.7579(5) 0.023(3) Uani 1 1 d .
Si1 Si 0.6105(3) 0.7200(3) 0.64473(19) 0.0244(9) Uani 1 1 d .
Si2 Si 0.3807(3) 0.3789(3) 0.61918(18) 0.0224(8) Uani 1 1 d .
Si3 Si 0.5157(4) 0.4466(3) 0.84914(19) 0.0251(9) Uani 1 1 d .
Si4 Si 0.1117(4) 0.7626(3) 0.61700(19) 0.0257(9) Uani 1 1 d .
Si5 Si 0.5351(4) 1.0498(3) 0.7608(2) 0.0331(10) Uani 1 1 d .
P1 P 0.6043(3) 0.5013(2) 0.73054(17) 0.0190(8) Uani 1 1 d .
P2 P 0.2724(3) 0.8922(3) 0.74478(18) 0.0227(8) Uani 1 1 d .
Ta1 Ta 0.43867(5) 0.59020(4) 0.74480(2) 0.01400(16) Uani 1 1 d .
Ta2 Ta 0.39865(5) 0.77711(4) 0.70919(3) 0.01563(16) Uani 1 1 d .
H1 H 0.603(9) 0.660(7) 0.784(5) 0.00(3) Uiso 1 1 d .

loop_
_atom_site_aniso_label
_atom_site_aniso_U_11
_atom_site_aniso_U_22
_atom_site_aniso_U_33
_atom_site_aniso_U_23
_atom_site_aniso_U_13
_atom_site_aniso_U_12
C1 0.008(6) 0.040(8) 0.042(9) 0.014(7) 0.013(6) 0.011(6)
C2 0.017(7) 0.034(8) 0.070(12) 0.025(8) 0.023(8) 0.018(6)
C3 0.038(10) 0.056(11) 0.074(14) 0.040(10) 0.032(9) 0.031(9)
C4 0.060(12) 0.035(10) 0.069(14) 0.014(8) 0.014(10) 0.014(9)
C5 0.027(7) 0.018(7) 0.039(9) 0.003(6) 0.008(7) 0.018(6)
C6 0.044(9) 0.018(8) 0.045(10) -0.022(6) 0.012(8) 0.002(7)
C7 0.025(8) 0.045(9) 0.042(10) 0.003(7) 0.013(7) 0.006(7)
C8 0.011(7) 0.046(9) 0.029(9) -0.001(6) 0.007(6) 0.025(6)
C9 0.019(7) 0.039(9) 0.039(10) 0.010(7) 0.006(7) 0.010(6)
C10 0.043(10) 0.031(9) 0.075(14) 0.003(8) 0.046(10) 0.004(8)
C11 0.021(8) 0.042(9) 0.042(11) -0.011(7) 0.004(8) 0.013(7)
C12 0.014(7) 0.038(9) 0.041(10) -0.002(7) 0.008(7) 0.011(6)
C13 0.025(8) 0.024(8) 0.034(9) 0.002(6) 0.006(7) 0.000(6)
C14 0.019(7) 0.023(7) 0.042(9) 0.020(6) 0.003(7) 0.011(6)
C15 0.040(9) 0.052(9) 0.022(9) 0.024(7) 0.017(7) 0.027(8)
C16 0.033(8) 0.061(10) 0.028(9) 0.009(7) 0.009(7) 0.030(8)
C17 0.024(7) 0.023(7) 0.021(8) 0.016(5) 0.018(6) 0.015(6)
C18 0.016(7) 0.048(9) 0.044(10) 0.003(7) -0.004(7) 0.011(7)
C19 0.037(9) 0.054(10) 0.031(9) 0.009(7) 0.030(8) 0.021(8)
C20 0.046(10) 0.046(10) 0.037(10) 0.012(7) 0.035(8) 0.022(8)
C21 0.045(10) 0.040(9) 0.022(9) 0.005(6) 0.004(8) 0.015(8)
C22 0.032(8) 0.015(7) 0.026(9) 0.003(6) 0.002(7) 0.005(6)
C23 0.017(7) 0.031(8) 0.029(8) 0.015(6) 0.012(6) 0.019(6)
C24 0.023(7) 0.027(8) 0.056(11) 0.001(7) 0.010(7) 0.019(6)
C25 0.021(7) 0.033(8) 0.034(9) -0.007(6) -0.002(7) -0.001(7)
C26 0.014(7) 0.047(9) 0.033(9) 0.012(7) 0.010(6) 0.010(7)
C27 0.016(7) 0.052(10) 0.054(11) 0.009(8) 0.006(7) 0.029(7)
C28 0.015(7) 0.018(7) 0.052(10) -0.001(6) 0.000(7) 0.011(6)
C29 0.039(9) 0.047(9) 0.016(8) 0.010(6) 0.010(7) 0.023(7)
C30 0.031(8) 0.049(9) 0.034(9) 0.019(7) 0.006(7) 0.025(7)
C31 0.038(9) 0.049(10) 0.108(17) 0.005(10) 0.043(11) 0.028(8)
C32 0.006(6) 0.024(7) 0.020(8) 0.005(5) -0.003(5) 0.004(5)
C33 0.032(8) 0.039(8) 0.017(8) 0.001(6) 0.006(7) 0.010(7)
C34 0.023(7) 0.032(8) 0.030(9) 0.019(6) 0.009(6) 0.016(6)
C35 0.015(7) 0.050(9) 0.022(8) 0.015(6) 0.006(6) 0.021(7)
C36 0.027(8) 0.024(8) 0.029(9) -0.009(6) 0.004(7) 0.009(6)
C37 0.015(6) 0.025(7) 0.030(8) 0.006(6) 0.012(6) 0.014(6)
C38 0.043(9) 0.022(8) 0.049(10) 0.024(7) 0.024(8) 0.021(7)
C39 0.048(10) 0.037(9) 0.074(13) 0.025(8) 0.035(10) 0.027(8)
C40 0.063(11) 0.022(8) 0.127(18) 0.033(9) 0.077(12) 0.022(8)
C41 0.018(7) 0.029(8) 0.041(10) -0.016(7) 0.004(7) 0.012(6)
C42 0.031(9) 0.047(10) 0.058(12) 0.001(8) 0.036(9) 0.013(7)
C43 0.018(8) 0.051(11) 0.076(15) -0.003(10) 0.018(9) 0.007(8)
C44 0.045(11) 0.029(9) 0.077(15) -0.004(8) 0.018(10) 0.020(8)
C45 0.042(10) 0.036(9) 0.070(13) -0.010(8) -0.009(10) 0.026(8)
C46 0.034(9) 0.032(9) 0.060(12) 0.015(8) 0.010(9) 0.014(7)
C47 0.017(7) 0.011(6) 0.042(9) 0.001(6) 0.016(6) 0.001(5)
C48 0.025(7) 0.026(7) 0.034(9) 0.010(6) 0.023(7) 0.012(6)
C49 0.048(10) 0.049(10) 0.032(10) -0.008(7) 0.019(8) 0.016(8)
C50 0.056(11) 0.038(10) 0.041(11) -0.015(8) 0.023(9) -0.009(9)
C51 0.041(10) 0.037(9) 0.047(12) -0.003(8) 0.016(9) 0.012(8)
C52 0.024(7) 0.015(7) 0.058(11) 0.003(6) 0.024(7) 0.000(6)
C53 0.15(3) 0.21(4) 0.16(4) 0.06(3) 0.09(3) 0.13(3)
C54 0.079(18) 0.18(3) 0.14(3) 0.07(2) 0.080(19) 0.06(2)
C55 0.17(4) 0.26(4) 0.26(5) 0.23(4) 0.13(3) 0.15(3)
C56 0.047(16) 0.28(5) 0.27(6) 0.23(5) 0.04(2) 0.07(2)
C57 0.052(14) 0.076(15) 0.075(16) 0.032(12) 0.016(12) 0.021(12)
C58 0.13(2) 0.072(17) 0.15(3) 0.045(18) 0.09(2) 0.042(17)
C59 0.23(4) 0.066(17) 0.11(2) -0.001(15) -0.03(2) 0.07(2)
N1 0.021(6) 0.011(5) 0.026(7) 0.003(4) 0.015(5) 0.011(5)
N2 0.036(7) 0.020(6) 0.005(6) -0.002(4) 0.007(5) 0.014(5)
N3 0.019(6) 0.010(5) 0.024(6) -0.004(4) 0.006(5) 0.005(4)
N4 0.026(6) 0.026(6) 0.008(6) 0.002(4) 0.005(5) 0.023(5)
N5 0.037(7) 0.033(6) 0.020(7) 0.009(5) 0.003(5) 0.025(6)
N6 0.033(7) 0.014(6) 0.026(7) -0.005(4) 0.021(6) 0.009(5)
Si1 0.026(2) 0.023(2) 0.039(2) 0.0112(16) 0.0218(18) 0.0167(16)
Si2 0.0182(18) 0.0217(19) 0.027(2) -0.0027(15) 0.0076(16) 0.0093(15)
Si3 0.026(2) 0.026(2) 0.031(2) 0.0146(16) 0.0097(18) 0.0162(17)
Si4 0.0225(19) 0.035(2) 0.029(2) 0.0090(17) 0.0113(17) 0.0188(17)
Si5 0.035(2) 0.017(2) 0.059(3) 0.0119(18) 0.027(2) 0.0142(18)
P1 0.0143(17) 0.0145(17) 0.029(2) 0.0020(14) 0.0071(15) 0.0074(14)
P2 0.0205(18) 0.0263(19) 0.032(2) 0.0096(15) 0.0137(17) 0.0164(16)
Ta1 0.0121(3) 0.0135(3) 0.0187(4) 0.0026(2) 0.0056(2) 0.0072(2)
Ta2 0.0149(3) 0.0176(3) 0.0215(4) 0.0061(2) 0.0090(3) 0.0115(2)

loop_
_atom_type_symbol
_atom_type_description
_atom_type_scat_dispersion_real
_atom_type_scat_dispersion_imag
_atom_type_scat_source
C C 0.0033 0.0016 'International Tables Vol C Tables 4.2.6.8 and 6.1.1.4'
H H 0.0000 0.0000 'International Tables Vol C Tables 4.2.6.8 and 6.1.1.4'
N N 0.0061 0.0033 'International Tables Vol C Tables 4.2.6.8 and 6.1.1.4'
Si Si 0.0817 0.0704 'International Tables Vol C Tables 4.2.6.8 and 6.1.1.4'
P P 0.1023 0.0942 'International Tables Vol C Tables 4.2.6.8 and 6.1.1.4'
Ta Ta -0.7052 6.5227 'International Tables Vol C Tables 4.2.6.8 and 6.1.1.4'

loop_
_geom_angle_atom_site_label_1
_geom_angle_atom_site_label_2
_geom_angle_atom_site_label_3
_geom_angle
C2 C1 Si1 114.0(9)
C2 C1 H1A 108.7
Si1 C1 H1A 108.7
C2 C1 H1B 108.7
Si1 C1 H1B 108.7
H1A C1 H1B 107.6
C3 C2 C1 114.2(12)
C3 C2 H2A 108.7
C1 C2 H2A 108.7
C3 C2 H2B 108.7
C1 C2 H2B 108.7
H2A C2 H2B 107.6
C2 C3 C4 116.3(14)
C2 C3 H3A 108.2
C4 C3 H3A 108.2
C2 C3 H3B 108.2
C4 C3 H3B 108.2
H3A C3 H3B 107.4
C3 C4 H4A 109.5
C3 C4 H4B 109.5
H4A C4 H4B 109.5
C3 C4 H4C 109.5
H4A C4 H4C 109.5
H4B C4 H4C 109.5
P1 C5 Si2 106.3(7)
P1 C5 H5A 110.5
Si2 C5 H5A 110.5
P1 C5 H5B 110.5
Si2 C5 H5B 110.5
H5A C5 H5B 108.7
Si2 C6 H6A 109.5
Si2 C6 H6B 109.5
H6A C6 H6B 109.5
Si2 C6 H6C 109.5
H6A C6 H6C 109.5
H6B C6 H6C 109.5
Si2 C7 H7A 109.5
Si2 C7 H7B 109.5
H7A C7 H7B 109.5
Si2 C7 H7C 109.5
H7A C7 H7C 109.5
H7B C7 H7C 109.5
C9 C8 C13 118.4(12)
C9 C8 N3 120.1(12)
C13 C8 N3 121.3(13)
C8 C9 C10 119.3(15)
C8 C9 H9 120.3
C10 C9 H9 120.3
C11 C10 C9 120.1(16)
C11 C10 H10 119.9
C9 C10 H10 119.9
C12 C11 C10 121.7(14)
C12 C11 H11 119.2
C10 C11 H11 119.2
C11 C12 C13 119.5(15)
C11 C12 H12 120.3
C13 C12 H12 120.3
C8 C13 C12 120.9(14)
C8 C13 H13 119.6
C12 C13 H13 119.6
P1 C14 Si3 113.4(7)
P1 C14 H14A 108.9
Si3 C14 H14A 108.9
P1 C14 H14B 108.9
Si3 C14 H14B 108.9
H14A C14 H14B 107.7
Si3 C15 H15A 109.5
Si3 C15 H15B 109.5
H15A C15 H15B 109.5
Si3 C15 H15C 109.5
H15A C15 H15C 109.5
H15B C15 H15C 109.5
Si3 C16 H16A 109.5
Si3 C16 H16B 109.5
H16A C16 H16B 109.5
Si3 C16 H16C 109.5
H16A C16 H16C 109.5
H16B C16 H16C 109.5
C22 C17 C18 118.5(13)
C22 C17 N4 121.8(12)
C18 C17 N4 119.7(12)
C19 C18 C17 121.0(14)
C19 C18 H18 119.5
C17 C18 H18 119.5
C18 C19 C20 118.6(14)
C18 C19 H19 120.7
C20 C19 H19 120.7
C21 C20 C19 123.5(16)
C21 C20 H20 118.2
C19 C20 H20 118.2
C20 C21 C22 119.4(15)
C20 C21 H21 120.3
C22 C21 H21 120.3
C17 C22 C21 119.0(14)
C17 C22 H22 120.5
C21 C22 H22 120.5
C24 C23 C28 119.3(12)
C24 C23 P1 120.7(10)
C28 C23 P1 120.0(10)
C23 C24 C25 117.7(13)
C23 C24 H24 121.2
C25 C24 H24 121.2
C26 C25 C24 122.0(13)
C26 C25 H25 119.0
C24 C25 H25 119.0
C27 C26 C25 120.3(13)
C27 C26 H26 119.8
C25 C26 H26 119.8
C26 C27 C28 119.3(14)
C26 C27 H27 120.3
C28 C27 H27 120.3
C27 C28 C23 121.4(13)
C27 C28 H28 119.3
C23 C28 H28 119.3
P2 C29 Si4 106.8(8)
P2 C29 H29A 110.4
Si4 C29 H29A 110.4
P2 C29 H29B 110.4
Si4 C29 H29B 110.4
H29A C29 H29B 108.6
Si4 C30 H30A 109.5
Si4 C30 H30B 109.5
H30A C30 H30B 109.5
Si4 C30 H30C 109.5
H30A C30 H30C 109.5
H30B C30 H30C 109.5
Si4 C31 H31A 109.5
Si4 C31 H31B 109.5
H31A C31 H31B 109.5
Si4 C31 H31C 109.5
H31A C31 H31C 109.5
H31B C31 H31C 109.5
C37 C32 C33 117.8(12)
C37 C32 N5 122.1(11)
C33 C32 N5 120.1(11)
C34 C33 C32 121.4(13)
C34 C33 H33 119.3
C32 C33 H33 119.3
C33 C34 C35 119.3(12)
C33 C34 H34 120.3
C35 C34 H34 120.3
C36 C35 C34 120.1(13)
C36 C35 H35 120.0
C34 C35 H35 120.0
C35 C36 C37 120.9(13)
C35 C36 H36 119.5
C37 C36 H36 119.5
C32 C37 C36 120.4(12)
C32 C37 H37 119.8
C36 C37 H37 119.8
P2 C38 Si5 105.8(7)
P2 C38 H38A 110.6
Si5 C38 H38A 110.6
P2 C38 H38B 110.6
Si5 C38 H38B 110.6
H38A C38 H38B 108.7
Si5 C39 H39A 109.5
Si5 C39 H39B 109.5
H39A C39 H39B 109.5
Si5 C39 H39C 109.5
H39A C39 H39C 109.5
H39B C39 H39C 109.5
Si5 C40 H40A 109.5
Si5 C40 H40B 109.5
H40A C40 H40B 109.5
Si5 C40 H40C 109.5
H40A C40 H40C 109.5
H40B C40 H40C 109.5
C42 C41 N6 123.6(15)
C42 C41 C46 117.2(14)
N6 C41 C46 119.2(13)
C43 C42 C41 119.7(17)
C43 C42 H42 120.1
C41 C42 H42 120.1
C44 C43 C42 120.9(17)
C44 C43 H43 119.6
C42 C43 H43 119.6
C43 C44 C45 122.6(18)
C43 C44 H44 118.7
C45 C44 H44 118.7
C46 C45 C44 117.6(19)
C46 C45 H45 121.2
C44 C45 H45 121.2
C45 C46 C41 121.9(17)
C45 C46 H46 119.1
C41 C46 H46 119.1
C48 C47 C52 119.1(14)
C48 C47 P2 120.5(10)
C52 C47 P2 120.2(11)
C47 C48 C49 122.9(14)
C47 C48 H48 118.6
C49 C48 H48 118.6
C48 C49 C50 118.7(17)
C48 C49 H49 120.7
C50 C49 H49 120.7
C51 C50 C49 120.7(16)
C51 C50 H50 119.6
C49 C50 H50 119.6
C50 C51 C52 120.0(16)
C50 C51 H51 120.0
C52 C51 H51 120.0
C51 C52 C47 118.6(15)
C51 C52 H52 120.7
C47 C52 H52 120.7
C58 C53 C54 129(4)
C58 C53 C59 122(4)
C54 C53 C59 108(4)
C53 C54 C55 108(4)
C53 C54 H54 125.9
C55 C54 H54 125.9
C56 C55 C54 131(5)
C56 C55 H55 114.3
C54 C55 H55 114.3
C55 C56 C57 119(4)
C55 C56 H56 120.7
C57 C56 H56 120.7
C56 C57 C58 122(3)
C56 C57 H57 118.9
C58 C57 H57 118.9
C53 C58 C57 111(3)
C53 C58 H58 124.7
C57 C58 H58 124.6
C53 C59 H59A 109.5
C53 C59 H59B 109.5
H59A C59 H59B 109.5
C53 C59 H59C 109.5
H59A C59 H59C 109.5
H59B C59 H59C 109.5
Si1 N1 Ta2 139.8(6)
Si1 N1 Ta1 127.5(6)
Ta2 N1 Ta1 89.9(4)
Ta2 N2 Ta1 100.1(5)
C8 N3 Si2 113.9(8)
C8 N3 Ta1 111.3(8)
Si2 N3 Ta1 134.7(6)
C17 N4 Si3 113.0(8)
C17 N4 Ta1 118.6(7)
Si3 N4 Ta1 125.6(6)
C32 N5 Si4 115.2(8)
C32 N5 Ta2 116.2(8)
Si4 N5 Ta2 128.4(6)
C41 N6 Si5 113.1(8)
C41 N6 Ta2 119.2(8)
Si5 N6 Ta2 127.7(6)
N1 Si1 C1 114.2(6)
N3 Si2 C7 114.5(7)
N3 Si2 C5 104.7(6)
C7 Si2 C5 109.7(7)
N3 Si2 C6 109.8(6)
C7 Si2 C6 108.0(7)
C5 Si2 C6 110.0(7)
N4 Si3 C16 111.7(6)
N4 Si3 C15 111.1(6)
C16 Si3 C15 108.2(7)
N4 Si3 C14 105.5(5)
C16 Si3 C14 110.0(7)
C15 Si3 C14 110.3(6)
N5 Si4 C31 110.7(6)
N5 Si4 C29 107.1(6)
C31 Si4 C29 110.6(8)
N5 Si4 C30 110.9(6)
C31 Si4 C30 107.1(9)
C29 Si4 C30 110.5(7)
N6 Si5 C39 110.6(6)
N6 Si5 C38 104.4(6)
C39 Si5 C38 111.6(8)
N6 Si5 C40 111.8(6)
C39 Si5 C40 110.3(8)
C38 Si5 C40 108.0(8)
C5 P1 C23 106.5(6)
C5 P1 C14 105.0(6)
C23 P1 C14 103.9(6)
C5 P1 Ta1 111.4(4)
C23 P1 Ta1 129.6(4)
C14 P1 Ta1 97.2(4)
C29 P2 C47 110.1(6)
C29 P2 C38 107.2(7)
C47 P2 C38 104.5(7)
C29 P2 Ta2 109.7(5)
C47 P2 Ta2 124.6(4)
C38 P2 Ta2 98.7(5)
N2 Ta1 N4 97.3(4)
N2 Ta1 N3 116.5(4)
N4 Ta1 N3 100.3(4)
N2 Ta1 N1 80.6(4)
N4 Ta1 N1 161.2(4)
N3 Ta1 N1 97.2(4)
N2 Ta1 P1 170.8(3)
N4 Ta1 P1 85.2(3)
N3 Ta1 P1 71.5(3)
N1 Ta1 P1 94.1(3)
N2 Ta1 Ta2 39.5(3)
N4 Ta1 Ta2 132.8(3)
N3 Ta1 Ta2 114.7(3)
N1 Ta1 Ta2 41.3(3)
P1 Ta1 Ta2 134.35(7)
N2 Ta1 H1 112(3)
N4 Ta1 H1 83(3)
N3 Ta1 H1 130(3)
N1 Ta1 H1 80(3)
P1 Ta1 H1 59(3)
Ta2 Ta1 H1 96(3)
N2 Ta2 N1 89.1(4)
N2 Ta2 N6 115.9(4)
N1 Ta2 N6 102.9(4)
N2 Ta2 N5 118.5(5)
N1 Ta2 N5 104.7(5)
N6 Ta2 N5 118.4(4)
N2 Ta2 P2 94.1(4)
N1 Ta2 P2 176.8(3)
N6 Ta2 P2 75.6(3)
N5 Ta2 P2 73.8(3)
N2 Ta2 Ta1 40.4(3)
N1 Ta2 Ta1 48.9(3)
N6 Ta2 Ta1 115.3(3)
N5 Ta2 Ta1 124.4(3)
P2 Ta2 Ta1 134.34(8)

loop_
_geom_bond_atom_site_label_1
_geom_bond_atom_site_label_2
_geom_bond_distance
C1 C2 1.506(17)
C1 Si1 1.878(13)
C1 H1A 0.9900
C1 H1B 0.9900
C2 C3 1.468(19)
C2 H2A 0.9900
C2 H2B 0.9900
C3 C4 1.53(2)
C3 H3A 0.9900
C3 H3B 0.9900
C4 H4A 0.9800
C4 H4B 0.9800
C4 H4C 0.9800
C5 P1 1.799(14)
C5 Si2 1.890(13)
C5 H5A 0.9900
C5 H5B 0.9900
C6 Si2 1.910(13)
C6 H6A 0.9800
C6 H6B 0.9800
C6 H6C 0.9800
C7 Si2 1.829(16)
C7 H7A 0.9800
C7 H7B 0.9800
C7 H7C 0.9800
C8 C9 1.367(19)
C8 C13 1.374(19)
C8 N3 1.461(16)
C9 C10 1.38(2)
C9 H9 0.9500
C10 C11 1.37(2)
C10 H10 0.9500
C11 C12 1.29(2)
C11 H11 0.9500
C12 C13 1.401(19)
C12 H12 0.9500
C13 H13 0.9500
C14 P1 1.841(12)
C14 Si3 1.869(16)
C14 H14A 0.9900
C14 H14B 0.9900
C15 Si3 1.859(13)
C15 H15A 0.9800
C15 H15B 0.9800
C15 H15C 0.9800
C16 Si3 1.844(15)
C16 H16A 0.9800
C16 H16B 0.9800
C16 H16C 0.9800
C17 C22 1.369(17)
C17 C18 1.394(18)
C17 N4 1.457(16)
C18 C19 1.34(2)
C18 H18 0.9500
C19 C20 1.36(2)
C19 H19 0.9500
C20 C21 1.29(2)
C20 H20 0.9500
C21 C22 1.41(2)
C21 H21 0.9500
C22 H22 0.9500
C23 C24 1.368(19)
C23 C28 1.414(18)
C23 P1 1.825(13)
C24 C25 1.421(19)
C24 H24 0.9500
C25 C26 1.36(2)
C25 H25 0.9500
C26 C27 1.36(2)
C26 H26 0.9500
C27 C28 1.377(18)
C27 H27 0.9500
C28 H28 0.9500
C29 P2 1.817(14)
C29 Si4 1.866(15)
C29 H29A 0.9900
C29 H29B 0.9900
C30 Si4 1.874(14)
C30 H30A 0.9800
C30 H30B 0.9800
C30 H30C 0.9800
C31 Si4 1.831(16)
C31 H31A 0.9800
C31 H31B 0.9800
C31 H31C 0.9800
C32 C37 1.374(18)
C32 C33 1.421(17)
C32 N5 1.435(17)
C33 C34 1.36(2)
C33 H33 0.9500
C34 C35 1.39(2)
C34 H34 0.9500
C35 C36 1.365(18)
C35 H35 0.9500
C36 C37 1.380(19)
C36 H36 0.9500
C37 H37 0.9500
C38 P2 1.835(12)
C38 Si5 1.876(15)
C38 H38A 0.9900
C38 H38B 0.9900
C39 Si5 1.836(19)
C39 H39A 0.9800
C39 H39B 0.9800
C39 H39C 0.9800
C40 Si5 1.911(15)
C40 H40A 0.9800
C40 H40B 0.9800
C40 H40C 0.9800
C41 C42 1.40(2)
C41 N6 1.437(18)
C41 C46 1.44(2)
C42 C43 1.39(2)
C42 H42 0.9500
C43 C44 1.35(3)
C43 H43 0.9500
C44 C45 1.38(3)
C44 H44 0.9500
C45 C46 1.38(2)
C45 H45 0.9500
C46 H46 0.9500
C47 C48 1.352(19)
C47 C52 1.413(19)
C47 P2 1.827(15)
C48 C49 1.37(2)
C48 H48 0.9500
C49 C50 1.38(2)
C49 H49 0.9500
C50 C51 1.38(2)
C50 H50 0.9500
C51 C52 1.40(2)
C51 H51 0.9500
C52 H52 0.9500
C53 C58 1.28(5)
C53 C54 1.41(5)
C53 C59 1.56(5)
C54 C55 1.42(4)
C54 H54 0.9500
C55 C56 1.10(6)
C55 H55 0.9500
C56 C57 1.36(6)
C56 H56 0.9500
C57 C58 1.47(4)
C57 H57 0.9500
C58 H58 0.9500
C59 H59A 0.9800
C59 H59B 0.9800
C59 H59C 0.9800
N1 Si1 1.718(11)
N1 Ta2 1.923(10)
N1 Ta1 2.197(10)
N2 Ta2 1.884(10)
N2 Ta1 1.921(11)
N3 Si2 1.728(11)
N3 Ta1 2.107(9)
N4 Si3 1.743(10)
N4 Ta1 2.032(10)
N5 Si4 1.759(12)
N5 Ta2 2.063(11)
N6 Si5 1.743(10)
N6 Ta2 2.057(10)
P1 Ta1 2.706(3)
P2 Ta2 2.703(4)
Ta1 Ta2 2.9162(8)
Ta1 H1 1.76(10)

loop_
_geom_torsion_atom_site_label_1
_geom_torsion_atom_site_label_2
_geom_torsion_atom_site_label_3
_geom_torsion_atom_site_label_4
_geom_torsion
Si1 C1 C2 C3 -172.1(13)
C1 C2 C3 C4 172.2(16)
C13 C8 C9 C10 1(2)
N3 C8 C9 C10 -175.8(13)
C8 C9 C10 C11 2(2)
C9 C10 C11 C12 -5(2)
C10 C11 C12 C13 4(2)
C9 C8 C13 C12 -1(2)
N3 C8 C13 C12 175.5(13)
C11 C12 C13 C8 -1(2)
C22 C17 C18 C19 -2(2)
N4 C17 C18 C19 178.3(13)
C17 C18 C19 C20 1(2)
C18 C19 C20 C21 0(3)
C19 C20 C21 C22 1(2)
C18 C17 C22 C21 2.2(19)
N4 C17 C22 C21 -177.8(12)
C20 C21 C22 C17 -2(2)
C28 C23 C24 C25 0(2)
P1 C23 C24 C25 177.8(11)
C23 C24 C25 C26 0(2)
C24 C25 C26 C27 -1(2)
C25 C26 C27 C28 2(2)
C26 C27 C28 C23 -2(2)
C24 C23 C28 C27 1(2)
P1 C23 C28 C27 -176.7(12)
C37 C32 C33 C34 1.0(18)
N5 C32 C33 C34 -175.9(12)
C32 C33 C34 C35 -3(2)
C33 C34 C35 C36 2.2(19)
C34 C35 C36 C37 0.0(19)
C33 C32 C37 C36 1.3(18)
N5 C32 C37 C36 178.2(12)
C35 C36 C37 C32 -1.8(19)
N6 C41 C42 C43 -178.6(13)
C46 C41 C42 C43 1(2)
C41 C42 C43 C44 -1(2)
C42 C43 C44 C45 -1(3)
C43 C44 C45 C46 3(2)
C44 C45 C46 C41 -4(2)
C42 C41 C46 C45 2(2)
N6 C41 C46 C45 -178.5(13)
C52 C47 C48 C49 2(2)
P2 C47 C48 C49 177.6(11)
C47 C48 C49 C50 -2(2)
C48 C49 C50 C51 1(2)
C49 C50 C51 C52 0(2)
C50 C51 C52 C47 0(2)
C48 C47 C52 C51 -1.4(19)
P2 C47 C52 C51 -176.7(10)
C58 C53 C54 C55 4(6)
C59 C53 C54 C55 171(3)
C53 C54 C55 C56 -3(7)
C54 C55 C56 C57 2(8)
C55 C56 C57 C58 -2(6)
C54 C53 C58 C57 -5(6)
C59 C53 C58 C57 -170(3)
C56 C57 C58 C53 3(4)
C9 C8 N3 Si2 101.7(13)
C13 C8 N3 Si2 -74.9(14)
C9 C8 N3 Ta1 -80.6(14)
C13 C8 N3 Ta1 102.8(13)
C22 C17 N4 Si3 80.7(12)
C18 C17 N4 Si3 -99.2(12)
C22 C17 N4 Ta1 -81.3(13)
C18 C17 N4 Ta1 98.8(12)
C37 C32 N5 Si4 -95.0(12)
C33 C32 N5 Si4 81.7(12)
C37 C32 N5 Ta2 79.6(12)
C33 C32 N5 Ta2 -103.6(11)
C42 C41 N6 Si5 -79.0(15)
C46 C41 N6 Si5 101.8(13)
C42 C41 N6 Ta2 100.3(14)
C46 C41 N6 Ta2 -78.8(14)
Ta2 N1 Si1 C1 -12.5(12)
Ta1 N1 Si1 C1 -167.1(7)
C2 C1 Si1 N1 152.3(11)
C8 N3 Si2 C7 77.8(10)
Ta1 N3 Si2 C7 -99.1(9)
C8 N3 Si2 C5 -161.9(9)
Ta1 N3 Si2 C5 21.1(10)
C8 N3 Si2 C6 -43.9(11)
Ta1 N3 Si2 C6 139.2(8)
P1 C5 Si2 N3 10.8(8)
P1 C5 Si2 C7 134.2(7)
P1 C5 Si2 C6 -107.1(7)
C17 N4 Si3 C16 -56.4(10)
Ta1 N4 Si3 C16 104.1(8)
C17 N4 Si3 C15 64.6(10)
Ta1 N4 Si3 C15 -134.9(7)
C17 N4 Si3 C14 -175.8(8)
Ta1 N4 Si3 C14 -15.3(8)
P1 C14 Si3 N4 37.0(8)
P1 C14 Si3 C16 -83.6(9)
P1 C14 Si3 C15 157.1(7)
C32 N5 Si4 C31 87.7(11)
Ta2 N5 Si4 C31 -86.2(10)
C32 N5 Si4 C29 -151.7(9)
Ta2 N5 Si4 C29 34.5(9)
C32 N5 Si4 C30 -31.0(11)
Ta2 N5 Si4 C30 155.1(7)
P2 C29 Si4 N5 0.1(9)
P2 C29 Si4 C31 120.8(8)
P2 C29 Si4 C30 -120.8(8)
C41 N6 Si5 C39 -48.8(11)
Ta2 N6 Si5 C39 131.9(8)
C41 N6 Si5 C38 -169.0(10)
Ta2 N6 Si5 C38 11.8(9)
C41 N6 Si5 C40 74.5(12)
Ta2 N6 Si5 C40 -104.7(10)
P2 C38 Si5 N6 31.7(9)
P2 C38 Si5 C39 -87.9(9)
P2 C38 Si5 C40 150.8(8)
Si2 C5 P1 C23 -174.0(6)
Si2 C5 P1 C14 76.2(7)
Si2 C5 P1 Ta1 -27.9(7)
C24 C23 P1 C5 148.1(12)
C28 C23 P1 C5 -34.6(12)
C24 C23 P1 C14 -101.3(12)
C28 C23 P1 C14 76.0(12)
C24 C23 P1 Ta1 10.5(14)
C28 C23 P1 Ta1 -172.2(9)
Si3 C14 P1 C5 -151.1(7)
Si3 C14 P1 C23 97.2(8)
Si3 C14 P1 Ta1 -36.7(7)
Si4 C29 P2 C47 -161.9(6)
Si4 C29 P2 C38 85.0(8)
Si4 C29 P2 Ta2 -21.2(8)
C48 C47 P2 C29 121.4(11)
C52 C47 P2 C29 -63.3(12)
C48 C47 P2 C38 -123.7(11)
C52 C47 P2 C38 51.6(11)
C48 C47 P2 Ta2 -12.1(12)
C52 C47 P2 Ta2 163.2(8)
Si5 C38 P2 C29 -162.8(7)
Si5 C38 P2 C47 80.3(8)
Si5 C38 P2 Ta2 -49.0(7)
Ta2 N2 Ta1 N4 157.2(4)
Ta2 N2 Ta1 N3 -97.4(5)
Ta2 N2 Ta1 N1 -4.0(5)
Ta2 N2 Ta1 P1 52(2)
C17 N4 Ta1 N2 -16.4(9)
Si3 N4 Ta1 N2 -175.9(6)
C17 N4 Ta1 N3 -135.1(8)
Si3 N4 Ta1 N3 65.4(7)
C17 N4 Ta1 N1 66.0(16)
Si3 N4 Ta1 N1 -93.5(12)
C17 N4 Ta1 P1 154.8(8)
Si3 N4 Ta1 P1 -4.7(6)
C17 N4 Ta1 Ta2 3.3(10)
Si3 N4 Ta1 Ta2 -156.2(4)
C8 N3 Ta1 N2 -32.2(10)
Si2 N3 Ta1 N2 144.8(8)
C8 N3 Ta1 N4 71.4(9)
Si2 N3 Ta1 N4 -111.6(8)
C8 N3 Ta1 N1 -115.3(8)
Si2 N3 Ta1 N1 61.7(8)
C8 N3 Ta1 P1 152.7(9)
Si2 N3 Ta1 P1 -30.3(7)
C8 N3 Ta1 Ta2 -76.2(8)
Si2 N3 Ta1 Ta2 100.8(8)
Si1 N1 Ta1 N2 167.8(7)
Ta2 N1 Ta1 N2 3.8(4)
Si1 N1 Ta1 N4 82.7(13)
Ta2 N1 Ta1 N4 -81.2(12)
Si1 N1 Ta1 N3 -76.4(7)
Ta2 N1 Ta1 N3 119.6(4)
Si1 N1 Ta1 P1 -4.6(7)
Ta2 N1 Ta1 P1 -168.5(3)
Si1 N1 Ta1 Ta2 163.9(9)
C5 P1 Ta1 N2 -122(2)
C23 P1 Ta1 N2 14(2)
C14 P1 Ta1 N2 129(2)
C5 P1 Ta1 N4 132.1(6)
C23 P1 Ta1 N4 -91.9(6)
C14 P1 Ta1 N4 22.8(5)
C5 P1 Ta1 N3 29.5(6)
C23 P1 Ta1 N3 165.5(6)
C14 P1 Ta1 N3 -79.7(5)
C5 P1 Ta1 N1 -66.7(5)
C23 P1 Ta1 N1 69.3(6)
C14 P1 Ta1 N1 -176.0(5)
C5 P1 Ta1 Ta2 -77.2(5)
C23 P1 Ta1 Ta2 58.8(6)
C14 P1 Ta1 Ta2 173.5(4)
Ta1 N2 Ta2 N1 4.5(5)
Ta1 N2 Ta2 N6 -99.4(5)
Ta1 N2 Ta2 N5 110.8(5)
Ta1 N2 Ta2 P2 -175.4(4)
Si1 N1 Ta2 N2 -164.0(10)
Ta1 N1 Ta2 N2 -3.9(5)
Si1 N1 Ta2 N6 -47.6(11)
Ta1 N1 Ta2 N6 112.5(4)
Si1 N1 Ta2 N5 76.7(10)
Ta1 N1 Ta2 N5 -123.2(4)
Si1 N1 Ta2 P2 15(7)
Ta1 N1 Ta2 P2 175(6)
Si1 N1 Ta2 Ta1 -160.1(12)
C41 N6 Ta2 N2 59.5(11)
Si5 N6 Ta2 N2 -121.2(7)
C41 N6 Ta2 N1 -35.8(11)
Si5 N6 Ta2 N1 143.4(7)
C41 N6 Ta2 N5 -150.6(10)
Si5 N6 Ta2 N5 28.6(9)
C41 N6 Ta2 P2 147.1(10)
Si5 N6 Ta2 P2 -33.7(6)
C41 N6 Ta2 Ta1 14.5(11)
Si5 N6 Ta2 Ta1 -166.3(6)
C32 N5 Ta2 N2 -125.7(9)
Si4 N5 Ta2 N2 48.2(9)
C32 N5 Ta2 N1 -28.5(9)
Si4 N5 Ta2 N1 145.3(7)
C32 N5 Ta2 N6 85.3(9)
Si4 N5 Ta2 N6 -100.9(7)
C32 N5 Ta2 P2 148.5(9)
Si4 N5 Ta2 P2 -37.6(6)
C32 N5 Ta2 Ta1 -78.3(9)
Si4 N5 Ta2 Ta1 95.5(7)
C29 P2 Ta2 N2 -88.3(6)
C47 P2 Ta2 N2 45.4(6)
C38 P2 Ta2 N2 159.8(6)
C29 P2 Ta2 N1 93(6)
C47 P2 Ta2 N1 -133(6)
C38 P2 Ta2 N1 -19(6)
C29 P2 Ta2 N6 156.1(6)
C47 P2 Ta2 N6 -70.2(6)
C38 P2 Ta2 N6 44.2(6)
C29 P2 Ta2 N5 30.3(6)
C47 P2 Ta2 N5 164.0(6)
C38 P2 Ta2 N5 -81.6(6)
C29 P2 Ta2 Ta1 -92.4(5)
C47 P2 Ta2 Ta1 41.3(5)
C38 P2 Ta2 Ta1 155.7(5)
N4 Ta1 Ta2 N2 -31.6(6)
N3 Ta1 Ta2 N2 102.4(6)
N1 Ta1 Ta2 N2 174.0(7)
P1 Ta1 Ta2 N2 -169.9(5)
N2 Ta1 Ta2 N1 -174.0(7)
N4 Ta1 Ta2 N1 154.3(6)
N3 Ta1 Ta2 N1 -71.6(5)
P1 Ta1 Ta2 N1 16.1(4)
N2 Ta1 Ta2 N6 100.9(6)
N4 Ta1 Ta2 N6 69.2(5)
N3 Ta1 Ta2 N6 -156.7(4)
N1 Ta1 Ta2 N6 -85.1(5)
P1 Ta1 Ta2 N6 -69.0(3)
N2 Ta1 Ta2 N5 -95.0(6)
N4 Ta1 Ta2 N5 -126.7(6)
N3 Ta1 Ta2 N5 7.4(5)
N1 Ta1 Ta2 N5 79.0(6)
P1 Ta1 Ta2 N5 95.1(4)
N2 Ta1 Ta2 P2 6.4(5)
N4 Ta1 Ta2 P2 -25.2(4)
N3 Ta1 Ta2 P2 108.8(3)
N1 Ta1 Ta2 P2 -179.6(4)
P1 Ta1 Ta2 P2 -163.50(14)
